data_4341911
loop_
_publ_author_name
'Li, Tian-Yi'
'Liang, Xiao'
'Zhou, Liang'
'Wu, Chen'
'Zhang, Song'
'Liu, Xuan'
'Lu, Guang-Zhao'
'Xue, Li-Sha'
'Zheng, You-Xuan'
'Zuo, Jing-Lin'

_publ_section_title
;
 N-Heterocyclic Carbenes: Versatile Second Cyclometalated Ligands for
 Neutral Iridium(III) Heteroleptic Complexes.
;
_journal_issue 1
_journal_name_full 'Inorganic chemistry'
_journal_page_first 161
_journal_page_last 173
_journal_paper_doi 10.1021/ic501949h
_journal_volume 54
_journal_year 2015
_chemical_formula_moiety 'C37 H22 F7 Ir N4, C2 H3 N'
_chemical_formula_sum 'C39 H25 F7 Ir N5'
_chemical_formula_weight 888.84
_chemical_name_systematic
; 
 ? 
;
_space_group_IT_number 2
_symmetry_cell_setting triclinic
_symmetry_space_group_name_Hall '-P 1'
_symmetry_space_group_name_H-M 'P -1'
_atom_sites_solution_hydrogens geom
_atom_sites_solution_primary direct
_atom_sites_solution_secondary difmap
_audit_creation_method SHELXL-97
_cell_angle_alpha 90.432(2)
_cell_angle_beta 101.403(3)
_cell_angle_gamma 99.787(3)
_cell_formula_units_Z 2
_cell_length_a 9.3944(18)
_cell_length_b 12.0002(13)
_cell_length_c 15.9223(13)
_cell_measurement_temperature 291(2)
_cell_volume 1732.4(4)
_computing_cell_refinement 'Bruker SMART'
_computing_data_collection 'Bruker SMART'
_computing_data_reduction 'Bruker SAINT'
_computing_molecular_graphics 'Bruker SHELXTL'
_computing_publication_material 'Bruker SHELXTL'
_computing_structure_refinement 'SHELXL-97 (Sheldrick, 2008)'
_computing_structure_solution 'SHELXS-97 (Sheldrick, 2008)'
_diffrn_ambient_temperature 291(2)
_diffrn_measured_fraction_theta_full 0.970
_diffrn_measured_fraction_theta_max 0.970
_diffrn_measurement_device_type 'CCD area detector'
_diffrn_measurement_method 'phi and omega scans'
_diffrn_radiation_monochromator graphite
_diffrn_radiation_source 'fine-focus sealed tube'
_diffrn_radiation_type MoK\a
_diffrn_radiation_wavelength 0.71073
_diffrn_reflns_av_R_equivalents 0.0198
_diffrn_reflns_av_sigmaI/netI 0.0535
_diffrn_reflns_limit_h_max 12
_diffrn_reflns_limit_h_min -10
_diffrn_reflns_limit_k_max 16
_diffrn_reflns_limit_k_min -16
_diffrn_reflns_limit_l_max 21
_diffrn_reflns_limit_l_min -19
_diffrn_reflns_number 12383
_diffrn_reflns_theta_full 28.54
_diffrn_reflns_theta_max 28.54
_diffrn_reflns_theta_min 1.31
_exptl_absorpt_coefficient_mu 3.928
_exptl_absorpt_correction_T_max 0.5383
_exptl_absorpt_correction_T_min 0.4524
_exptl_absorpt_correction_type multi-scan
_exptl_crystal_colour yellow
_exptl_crystal_density_diffrn 1.704
_exptl_crystal_density_method 'not measured'
_exptl_crystal_description block
_exptl_crystal_F_000 868
_exptl_crystal_size_max 0.24
_exptl_crystal_size_mid 0.20
_exptl_crystal_size_min 0.18
_refine_diff_density_max 1.169
_refine_diff_density_min -0.782
_refine_diff_density_rms 0.163
_refine_ls_extinction_method none
_refine_ls_goodness_of_fit_ref 1.060
_refine_ls_hydrogen_treatment constr
_refine_ls_matrix_type full
_refine_ls_number_parameters 487
_refine_ls_number_reflns 8556
_refine_ls_number_restraints 0
_refine_ls_restrained_S_all 1.060
_refine_ls_R_factor_all 0.0478
_refine_ls_R_factor_gt 0.0429
_refine_ls_shift/su_max 0.000
_refine_ls_shift/su_mean 0.000
_refine_ls_structure_factor_coef Fsqd
_refine_ls_weighting_details 'calc w=1/[\s^2^(Fo^2^)+(0.0550P)^2^+1.5500P] where P=(Fo^2^+2Fc^2^)/3'
_refine_ls_weighting_scheme calc
_refine_ls_wR_factor_gt 0.1084
_refine_ls_wR_factor_ref 0.1091
_reflns_number_gt 6927
_reflns_number_total 8556
_reflns_threshold_expression >2sigma(I)
_cod_data_source_file ic501949h_si_007.cif
_cod_data_source_block 1
_cod_depositor_comments
;
The following automatic conversions were performed:

'_symmetry_cell_setting' value 'Triclinic' changed to 'triclinic'
according to
/home/saulius/struct/COD-crude-data--automatic-downloads/rss-feeds/ACS/lib/dictionaries/cif_core.dic
dictionary named 'cif_core.dic' version 2.4.2 from 2011-04-26.

Automatic conversion script
Id: cif_fix_values 2935 2014-11-11 08:27:57Z andrius 

 Adding full bibliography for 4341905--4341914.cif.
;
_cod_original_sg_symbol_H-M 'P-1   '
_cod_database_code 4341911

loop_
_symmetry_equiv_pos_as_xyz
'x, y, z'
'-x, -y, -z'

loop_
_atom_site_label
_atom_site_type_symbol
_atom_site_fract_x
_atom_site_fract_y
_atom_site_fract_z
_atom_site_U_iso_or_equiv
_atom_site_adp_type
_atom_site_occupancy
_atom_site_symmetry_multiplicity
_atom_site_calc_flag
_atom_site_refinement_flags
_atom_site_disorder_assembly
_atom_site_disorder_group
C1 C 0.7915(6) 0.6395(4) 0.7338(4) 0.0392(12) Uani 1 1 d . . .
C2 C 0.5649(7) 0.6255(6) 0.7922(5) 0.0595(17) Uani 1 1 d . . .
H2A H 0.5537 0.6970 0.7675 0.089 Uiso 1 1 calc R . .
H2B H 0.5909 0.6355 0.8535 0.089 Uiso 1 1 calc R . .
H2C H 0.4738 0.5732 0.7762 0.089 Uiso 1 1 calc R . .
C3 C 0.6815(7) 0.4660(5) 0.7515(4) 0.0439(13) Uani 1 1 d . . .
C4 C 0.5901(8) 0.3719(6) 0.7707(5) 0.0592(17) Uani 1 1 d . . .
H4 H 0.5093 0.3795 0.7945 0.071 Uiso 1 1 calc R . .
C5 C 0.6191(8) 0.2680(6) 0.7545(5) 0.071(2) Uani 1 1 d . . .
H5 H 0.5533 0.2044 0.7639 0.085 Uiso 1 1 calc R . .
C6 C 0.7459(10) 0.2534(6) 0.7240(6) 0.079(2) Uani 1 1 d . . .
H6 H 0.7651 0.1809 0.7162 0.095 Uiso 1 1 calc R . .
C7 C 0.8439(9) 0.3483(5) 0.7052(6) 0.075(2) Uani 1 1 d . . .
H7 H 0.9291 0.3411 0.6858 0.090 Uiso 1 1 calc R . .
C8 C 0.8045(7) 0.4556(5) 0.7176(4) 0.0493(14) Uani 1 1 d . . .
C9 C 1.0026(6) 0.6096(5) 0.6751(4) 0.0413(12) Uani 1 1 d . . .
C10 C 1.0401(6) 0.7288(4) 0.6831(4) 0.0374(12) Uani 1 1 d . . .
C11 C 1.1659(7) 0.7762(5) 0.6544(4) 0.0500(15) Uani 1 1 d . . .
H11 H 1.1965 0.8542 0.6607 0.060 Uiso 1 1 calc R . .
C12 C 1.2483(7) 0.7121(5) 0.6164(4) 0.0512(15) Uani 1 1 d . . .
H12 H 1.3332 0.7459 0.5984 0.061 Uiso 1 1 calc R . .
C13 C 1.1983(8) 0.5930(6) 0.6062(5) 0.0581(17) Uani 1 1 d . . .
C14 C 1.0762(7) 0.5424(5) 0.6366(4) 0.0526(16) Uani 1 1 d . . .
H14 H 1.0451 0.4644 0.6310 0.063 Uiso 1 1 calc R . .
C15 C 1.2878(9) 0.5233(6) 0.5640(5) 0.0622(18) Uani 1 1 d . . .
C16 C 0.7431(6) 0.8825(4) 0.7896(4) 0.0378(12) Uani 1 1 d . . .
C17 C 0.6172(7) 0.9228(5) 0.7471(4) 0.0493(14) Uani 1 1 d . . .
H17 H 0.5951 0.9233 0.6876 0.059 Uiso 1 1 calc R . .
C18 C 0.5271(7) 0.9615(5) 0.7947(5) 0.0541(16) Uani 1 1 d . . .
C19 C 0.5544(8) 0.9656(7) 0.8822(5) 0.0648(19) Uani 1 1 d . . .
H19 H 0.4973 0.9999 0.9125 0.078 Uiso 1 1 calc R . .
C20 C 0.6693(9) 0.9172(6) 0.9234(4) 0.0610(18) Uani 1 1 d . . .
C21 C 0.7749(7) 0.8856(5) 0.8797(4) 0.0450(14) Uani 1 1 d . . .
C22 C 0.9122(7) 0.8471(4) 0.9194(4) 0.0448(13) Uani 1 1 d . . .
C23 C 0.9736(10) 0.8494(6) 1.0063(4) 0.071(2) Uani 1 1 d . . .
H23 H 0.9234 0.8725 1.0463 0.086 Uiso 1 1 calc R . .
C24 C 1.1065(11) 0.8181(7) 1.0331(5) 0.079(2) Uani 1 1 d . . .
H24 H 1.1473 0.8212 1.0915 0.095 Uiso 1 1 calc R . .
C25 C 1.1819(9) 0.7819(6) 0.9759(5) 0.069(2) Uani 1 1 d . . .
H25 H 1.2745 0.7625 0.9939 0.083 Uiso 1 1 calc R . .
C26 C 1.1146(8) 0.7756(6) 0.8903(4) 0.0564(16) Uani 1 1 d . . .
H26 H 1.1613 0.7458 0.8512 0.068 Uiso 1 1 calc R . .
C27 C 0.9987(4) 0.9740(2) 0.7219(2) 0.0432(13) Uani 1 1 d G . .
C28 C 1.1117(4) 1.0357(3) 0.7829(2) 0.0487(14) Uani 1 1 d G . .
H28 H 1.1421 1.0054 0.8357 0.058 Uiso 1 1 calc R . .
C29 C 1.1792(4) 1.1427(3) 0.7650(2) 0.0576(17) Uani 1 1 d G . .
C30 C 1.1338(5) 1.1880(2) 0.6861(3) 0.0580(17) Uani 1 1 d G . .
H30 H 1.1789 1.2596 0.6741 0.070 Uiso 1 1 calc R . .
C31 C 1.0208(5) 1.1263(3) 0.6252(2) 0.0611(18) Uani 1 1 d G . .
C32 C 0.9532(4) 1.0193(3) 0.6431(2) 0.0492(14) Uani 1 1 d G . .
C33 C 0.8340(7) 0.9498(5) 0.5825(4) 0.0487(14) Uani 1 1 d . . .
C34 C 0.7643(10) 0.9796(7) 0.5033(5) 0.073(2) Uani 1 1 d . . .
H34 H 0.7955 1.0490 0.4813 0.088 Uiso 1 1 calc R . .
C35 C 0.6429(9) 0.9008(8) 0.4562(5) 0.078(2) Uani 1 1 d . . .
H35 H 0.5867 0.9217 0.4058 0.093 Uiso 1 1 calc R . .
C36 C 0.6090(9) 0.7927(7) 0.4858(4) 0.071(2) Uani 1 1 d . . .
H36 H 0.5377 0.7381 0.4525 0.085 Uiso 1 1 calc R . .
C37 C 0.6817(7) 0.7679(5) 0.5645(4) 0.0539(15) Uani 1 1 d . . .
H37 H 0.6541 0.6972 0.5856 0.065 Uiso 1 1 calc R . .
F1 F 1.2124(6) 0.4196(4) 0.5411(3) 0.0918(15) Uani 1 1 d . . .
F2 F 1.4044(6) 0.5210(5) 0.5989(3) 0.0993(18) Uani 1 1 d . . .
F3 F 1.2982(6) 0.5563(5) 0.4916(3) 0.0931(15) Uani 1 1 d . . .
F4 F 0.4092(5) 1.0014(4) 0.7506(3) 0.0751(12) Uani 1 1 d . . .
F5 F 0.6996(5) 0.9218(4) 1.0087(2) 0.0678(11) Uani 1 1 d . . .
F6 F 1.2875(5) 1.2038(4) 0.8219(3) 0.0755(12) Uani 1 1 d . . .
F7 F 0.9817(5) 1.1734(4) 0.5505(3) 0.0841(14) Uani 1 1 d . . .
Ir1 Ir 0.89063(2) 0.811016(17) 0.733739(13) 0.03685(8) Uani 1 1 d . . .
N1 N 0.6812(6) 0.5813(4) 0.7609(3) 0.0459(11) Uani 1 1 d . . .
N2 N 0.8728(5) 0.5643(4) 0.7074(3) 0.0432(11) Uani 1 1 d . . .
N3 N 0.9883(6) 0.8091(3) 0.8605(3) 0.0429(11) Uani 1 1 d . . .
N4 N 0.7956(6) 0.8444(4) 0.6145(3) 0.0469(12) Uani 1 1 d . . .
C38 C 0.2906(17) 0.4928(13) 0.9567(11) 0.068(4) Uani 0.50 1 d P A 1
C39 C 0.129(4) 0.471(3) 0.908(2) 0.080(10) Uani 0.50 1 d P A 1
H39A H 0.0656 0.4745 0.9484 0.120 Uiso 0.50 1 calc PR A 1
H39B H 0.1064 0.3973 0.8801 0.120 Uiso 0.50 1 calc PR A 1
H39C H 0.1147 0.5274 0.8667 0.120 Uiso 0.50 1 calc PR A 1
N5 N 0.4072(13) 0.5189(8) 0.9929(7) 0.056(3) Uani 0.50 1 d P . 1
C40 C 0.1648(15) 0.4714(9) 1.0272(7) 0.046(3) Uani 0.50 1 d P B 2
H40A H 0.2445 0.5320 1.0494 0.069 Uiso 0.50 1 calc PR B 2
H40B H 0.1821 0.4033 1.0557 0.069 Uiso 0.50 1 calc PR B 2
H40C H 0.0739 0.4903 1.0369 0.069 Uiso 0.50 1 calc PR B 2
C41 C 0.155(2) 0.453(2) 0.9329(16) 0.043(4) Uani 0.50 1 d P B 2
N6 N 0.1498(18) 0.4435(14) 0.8592(8) 0.072(4) Uani 0.50 1 d P B 2

loop_
_atom_site_aniso_label
_atom_site_aniso_U_11
_atom_site_aniso_U_22
_atom_site_aniso_U_33
_atom_site_aniso_U_23
_atom_site_aniso_U_13
_atom_site_aniso_U_12
C1 0.046(3) 0.026(2) 0.047(3) -0.003(2) 0.014(2) 0.006(2)
C2 0.048(4) 0.059(4) 0.078(5) 0.006(4) 0.027(3) 0.011(3)
C3 0.048(3) 0.036(3) 0.045(3) -0.002(2) 0.010(3) 0.001(2)
C4 0.065(4) 0.045(4) 0.071(4) 0.006(3) 0.026(3) 0.006(3)
C5 0.066(5) 0.036(3) 0.101(6) -0.009(4) 0.009(4) -0.009(3)
C6 0.095(6) 0.037(4) 0.116(7) 0.017(4) 0.040(5) 0.020(4)
C7 0.082(5) 0.033(3) 0.119(7) 0.001(4) 0.046(5) 0.008(3)
C8 0.065(4) 0.035(3) 0.051(3) 0.000(3) 0.017(3) 0.010(3)
C9 0.040(3) 0.035(3) 0.050(3) -0.003(2) 0.004(2) 0.013(2)
C10 0.039(3) 0.028(2) 0.054(3) -0.003(2) 0.020(2) 0.017(2)
C11 0.054(4) 0.048(3) 0.059(4) 0.008(3) 0.031(3) 0.017(3)
C12 0.042(3) 0.055(4) 0.065(4) 0.006(3) 0.026(3) 0.014(3)
C13 0.070(4) 0.050(4) 0.065(4) 0.014(3) 0.031(3) 0.021(3)
C14 0.058(4) 0.031(3) 0.075(4) -0.011(3) 0.026(3) 0.012(3)
C15 0.064(5) 0.060(4) 0.072(5) -0.009(4) 0.022(4) 0.026(4)
C16 0.046(3) 0.026(2) 0.049(3) -0.005(2) 0.023(2) 0.013(2)
C17 0.055(4) 0.040(3) 0.064(4) 0.010(3) 0.031(3) 0.015(3)
C18 0.049(4) 0.039(3) 0.080(5) -0.009(3) 0.020(3) 0.017(3)
C19 0.054(4) 0.072(5) 0.078(5) -0.007(4) 0.031(4) 0.017(4)
C20 0.088(5) 0.055(4) 0.049(4) -0.017(3) 0.031(3) 0.018(4)
C21 0.060(4) 0.033(3) 0.049(3) 0.000(2) 0.033(3) 0.004(3)
C22 0.070(4) 0.025(3) 0.039(3) 0.005(2) 0.016(3) 0.000(3)
C23 0.111(7) 0.059(4) 0.044(4) -0.002(3) 0.015(4) 0.017(4)
C24 0.116(7) 0.064(5) 0.051(4) 0.002(4) -0.007(4) 0.026(5)
C25 0.072(5) 0.063(5) 0.062(4) 0.009(4) -0.011(4) 0.015(4)
C26 0.065(4) 0.048(4) 0.052(4) 0.004(3) -0.001(3) 0.015(3)
C27 0.057(3) 0.025(2) 0.058(3) 0.007(2) 0.031(3) 0.016(2)
C28 0.064(4) 0.031(3) 0.058(4) -0.003(3) 0.026(3) 0.015(3)
C29 0.063(4) 0.050(4) 0.066(4) -0.013(3) 0.035(3) 0.003(3)
C30 0.057(4) 0.044(4) 0.080(5) 0.006(3) 0.027(4) 0.015(3)
C31 0.081(5) 0.042(3) 0.069(4) 0.021(3) 0.025(4) 0.022(3)
C32 0.061(4) 0.037(3) 0.057(4) 0.006(3) 0.024(3) 0.015(3)
C33 0.065(4) 0.037(3) 0.054(4) 0.008(3) 0.027(3) 0.020(3)
C34 0.097(6) 0.053(4) 0.073(5) 0.021(4) 0.014(4) 0.024(4)
C35 0.081(5) 0.097(6) 0.057(4) 0.034(4) 0.009(4) 0.028(5)
C36 0.092(6) 0.080(5) 0.041(4) -0.004(4) 0.006(4) 0.025(5)
C37 0.064(4) 0.041(3) 0.057(4) 0.001(3) 0.008(3) 0.016(3)
F1 0.089(3) 0.089(4) 0.098(4) -0.030(3) 0.026(3) 0.013(3)
F2 0.074(3) 0.127(5) 0.093(4) -0.039(3) -0.011(3) 0.038(3)
F3 0.101(4) 0.113(4) 0.080(3) 0.015(3) 0.035(3) 0.039(3)
F4 0.062(2) 0.074(3) 0.098(3) 0.009(2) 0.022(2) 0.030(2)
F5 0.082(3) 0.080(3) 0.054(2) -0.010(2) 0.035(2) 0.028(2)
F6 0.074(3) 0.062(3) 0.082(3) -0.013(2) 0.014(2) -0.008(2)
F7 0.085(3) 0.083(3) 0.085(3) 0.040(3) 0.019(2) 0.012(3)
Ir1 0.04311(13) 0.03519(12) 0.03917(12) 0.00218(8) 0.01914(8) 0.01354(8)
N1 0.062(3) 0.038(3) 0.043(3) 0.009(2) 0.022(2) 0.011(2)
N2 0.046(3) 0.032(2) 0.054(3) -0.002(2) 0.009(2) 0.013(2)
N3 0.060(3) 0.018(2) 0.053(3) 0.0056(19) 0.015(2) 0.011(2)
N4 0.056(3) 0.044(3) 0.050(3) 0.005(2) 0.019(2) 0.023(2)
C38 0.054(9) 0.059(9) 0.096(12) 0.037(8) 0.021(8) 0.011(7)
C39 0.069(15) 0.067(18) 0.10(3) -0.007(15) -0.016(14) 0.024(11)
N5 0.068(8) 0.029(5) 0.067(7) 0.022(5) 0.010(6) 0.005(5)
C40 0.079(8) 0.031(5) 0.038(6) -0.003(5) 0.025(6) 0.021(6)
C41 0.040(10) 0.048(9) 0.046(11) 0.009(7) 0.017(9) 0.009(8)
N6 0.106(11) 0.085(10) 0.038(7) 0.000(6) 0.021(7) 0.050(8)

loop_
_atom_type_symbol
_atom_type_description
_atom_type_scat_dispersion_real
_atom_type_scat_dispersion_imag
_atom_type_scat_source
C C 0.0033 0.0016 'International Tables Vol C Tables 4.2.6.8 and 6.1.1.4'
H H 0.0000 0.0000 'International Tables Vol C Tables 4.2.6.8 and 6.1.1.4'
N N 0.0061 0.0033 'International Tables Vol C Tables 4.2.6.8 and 6.1.1.4'
F F 0.0171 0.0103 'International Tables Vol C Tables 4.2.6.8 and 6.1.1.4'
Ir Ir -1.4442 7.9887 'International Tables Vol C Tables 4.2.6.8 and 6.1.1.4'

loop_
_geom_angle_atom_site_label_1
_geom_angle_atom_site_label_2
_geom_angle_atom_site_label_3
_geom_angle
_geom_angle_site_symmetry_3
N1 C1 N2 108.2(5) .
N1 C1 Ir1 137.4(4) .
N2 C1 Ir1 113.9(4) .
N1 C2 H2A 109.5 .
N1 C2 H2B 109.5 .
H2A C2 H2B 109.5 .
N1 C2 H2C 109.5 .
H2A C2 H2C 109.5 .
H2B C2 H2C 109.5 .
C4 C3 N1 132.4(6) .
C4 C3 C8 120.8(6) .
N1 C3 C8 106.7(5) .
C5 C4 C3 119.2(7) .
C5 C4 H4 120.4 .
C3 C4 H4 120.4 .
C4 C5 C6 122.0(7) .
C4 C5 H5 119.0 .
C6 C5 H5 119.0 .
C5 C6 C7 120.2(7) .
C5 C6 H6 119.9 .
C7 C6 H6 119.9 .
C6 C7 C8 116.1(7) .
C6 C7 H7 122.0 .
C8 C7 H7 122.0 .
N2 C8 C3 106.1(5) .
N2 C8 C7 132.2(6) .
C3 C8 C7 121.6(6) .
C14 C9 C10 124.0(5) .
C14 C9 N2 122.0(5) .
C10 C9 N2 113.9(4) .
C11 C10 C9 116.0(5) .
C11 C10 Ir1 128.9(4) .
C9 C10 Ir1 115.1(4) .
C10 C11 C12 122.8(6) .
C10 C11 H11 118.6 .
C12 C11 H11 118.6 .
C11 C12 C13 117.7(6) .
C11 C12 H12 121.1 .
C13 C12 H12 121.1 .
C14 C13 C12 121.0(6) .
C14 C13 C15 121.3(6) .
C12 C13 C15 117.7(6) .
C9 C14 C13 118.3(6) .
C9 C14 H14 120.9 .
C13 C14 H14 120.9 .
F2 C15 F3 105.8(7) .
F2 C15 F1 111.5(7) .
F3 C15 F1 98.2(7) .
F2 C15 C13 117.3(7) .
F3 C15 C13 111.2(6) .
F1 C15 C13 111.0(6) .
C17 C16 C21 118.8(5) .
C17 C16 Ir1 127.1(4) .
C21 C16 Ir1 114.0(4) .
C18 C17 C16 119.2(6) .
C18 C17 H17 120.4 .
C16 C17 H17 120.4 .
F4 C18 C19 119.8(6) .
F4 C18 C17 116.6(6) .
C19 C18 C17 123.6(6) .
C18 C19 C20 117.3(6) .
C18 C19 H19 121.4 .
C20 C19 H19 121.4 .
F5 C20 C19 118.4(6) .
F5 C20 C21 118.4(6) .
C19 C20 C21 121.7(6) .
C16 C21 C20 118.2(6) .
C16 C21 C22 115.5(5) .
C20 C21 C22 126.1(6) .
C23 C22 N3 118.9(6) .
C23 C22 C21 126.8(6) .
N3 C22 C21 114.2(5) .
C24 C23 C22 120.2(7) .
C24 C23 H23 119.9 .
C22 C23 H23 119.9 .
C23 C24 C25 121.2(7) .
C23 C24 H24 119.4 .
C25 C24 H24 119.4 .
C24 C25 C26 117.2(7) .
C24 C25 H25 121.4 .
C26 C25 H25 121.4 .
N3 C26 C25 124.0(7) .
N3 C26 H26 118.0 .
C25 C26 H26 118.0 .
C28 C27 C32 120.0 .
C28 C27 Ir1 126.0(2) .
C32 C27 Ir1 113.9(2) .
C27 C28 C29 120.0 .
C27 C28 H28 120.0 .
C29 C28 H28 120.0 .
F6 C29 C28 121.5(3) .
F6 C29 C30 118.5(3) .
C28 C29 C30 120.0 .
C31 C30 C29 120.0 .
C31 C30 H30 120.0 .
C29 C30 H30 120.0 .
F7 C31 C30 117.6(4) .
F7 C31 C32 122.4(4) .
C30 C31 C32 120.0 .
C31 C32 C27 120.0 .
C31 C32 C33 123.1(3) .
C27 C32 C33 116.9(3) .
C34 C33 N4 122.1(7) .
C34 C33 C32 127.2(6) .
N4 C33 C32 110.7(5) .
C33 C34 C35 118.1(7) .
C33 C34 H34 120.9 .
C35 C34 H34 120.9 .
C36 C35 C34 119.8(7) .
C36 C35 H35 120.1 .
C34 C35 H35 120.1 .
C37 C36 C35 119.1(8) .
C37 C36 H36 120.5 .
C35 C36 H36 120.5 .
C36 C37 N4 122.6(6) .
C36 C37 H37 118.7 .
N4 C37 H37 118.7 .
N4 Ir1 N3 169.00(17) .
N4 Ir1 C27 78.38(19) .
N3 Ir1 C27 92.63(16) .
N4 Ir1 C16 93.2(2) .
N3 Ir1 C16 80.0(2) .
C27 Ir1 C16 87.67(18) .
N4 Ir1 C1 98.5(2) .
N3 Ir1 C1 91.12(19) .
C27 Ir1 C1 173.30(17) .
C16 Ir1 C1 98.5(2) .
N4 Ir1 C10 89.9(2) .
N3 Ir1 C10 97.4(2) .
C27 Ir1 C10 95.56(18) .
C16 Ir1 C10 175.9(2) .
C1 Ir1 C10 78.4(2) .
C1 N1 C3 110.4(5) .
C1 N1 C2 126.8(5) .
C3 N1 C2 122.7(5) .
C8 N2 C1 108.5(5) .
C8 N2 C9 133.1(5) .
C1 N2 C9 118.4(4) .
C26 N3 C22 118.4(5) .
C26 N3 Ir1 125.5(4) .
C22 N3 Ir1 116.0(4) .
C33 N4 C37 117.8(5) .
C33 N4 Ir1 119.9(4) .
C37 N4 Ir1 122.0(4) .
N5 C38 C39 174(2) .
C38 N5 N5 142.4(16) 2_667
C41 C40 H40A 109.5 .
C41 C40 H40B 109.5 .
H40A C40 H40B 109.5 .
C41 C40 H40C 109.5 .
H40A C40 H40C 109.5 .
H40B C40 H40C 109.5 .
N6 C41 C40 178(3) .

loop_
_geom_bond_atom_site_label_1
_geom_bond_atom_site_label_2
_geom_bond_distance
_geom_bond_site_symmetry_2
C1 N1 1.297(7) .
C1 N2 1.388(6) .
C1 Ir1 2.110(5) .
C2 N1 1.461(7) .
C2 H2A 0.9600 .
C2 H2B 0.9600 .
C2 H2C 0.9600 .
C3 C4 1.373(9) .
C3 N1 1.391(7) .
C3 C8 1.391(8) .
C4 C5 1.354(9) .
C4 H4 0.9300 .
C5 C6 1.409(11) .
C5 H5 0.9300 .
C6 C7 1.411(10) .
C6 H6 0.9300 .
C7 C8 1.421(9) .
C7 H7 0.9300 .
C8 N2 1.379(7) .
C9 C14 1.362(7) .
C9 C10 1.411(7) .
C9 N2 1.440(7) .
C10 C11 1.385(8) .
C10 Ir1 2.122(4) .
C11 C12 1.392(8) .
C11 H11 0.9300 .
C12 C13 1.424(9) .
C12 H12 0.9300 .
C13 C14 1.381(9) .
C13 C15 1.520(9) .
C14 H14 0.9300 .
C15 F2 1.131(8) .
C15 F3 1.238(9) .
C15 F1 1.332(9) .
C16 C17 1.405(8) .
C16 C21 1.406(8) .
C16 Ir1 2.079(5) .
C17 C18 1.375(8) .
C17 H17 0.9300 .
C18 F4 1.352(7) .
C18 C19 1.364(10) .
C19 C20 1.368(10) .
C19 H19 0.9300 .
C20 F5 1.330(7) .
C20 C21 1.418(8) .
C21 C22 1.470(9) .
C22 C23 1.389(9) .
C22 N3 1.402(7) .
C23 C24 1.353(11) .
C23 H23 0.9300 .
C24 C25 1.369(12) .
C24 H24 0.9300 .
C25 C26 1.380(9) .
C25 H25 0.9300 .
C26 N3 1.318(8) .
C26 H26 0.9300 .
C27 C28 1.3900 .
C27 C32 1.3900 .
C27 Ir1 2.073(3) .
C28 C29 1.3900 .
C28 H28 0.9300 .
C29 F6 1.328(5) .
C29 C30 1.3900 .
C30 C31 1.3900 .
C30 H30 0.9300 .
C31 F7 1.332(5) .
C31 C32 1.3900 .
C32 C33 1.457(7) .
C33 C34 1.381(10) .
C33 N4 1.385(7) .
C34 C35 1.429(12) .
C34 H34 0.9300 .
C35 C36 1.391(11) .
C35 H35 0.9300 .
C36 C37 1.365(9) .
C36 H36 0.9300 .
C37 N4 1.393(8) .
C37 H37 0.9300 .
Ir1 N4 2.005(5) .
Ir1 N3 2.048(5) .
C38 N5 1.123(18) .
C38 C39 1.54(3) .
C39 H39A 0.9600 .
C39 H39B 0.9600 .
C39 H39C 0.9600 .
N5 N5 1.85(2) 2_667
C40 C41 1.50(3) .
C40 H40A 0.9600 .
C40 H40B 0.9600 .
C40 H40C 0.9600 .
C41 N6 1.17(3) .

loop_
_geom_torsion_atom_site_label_1
_geom_torsion_atom_site_label_2
_geom_torsion_atom_site_label_3
_geom_torsion_atom_site_label_4
_geom_torsion
_geom_torsion_site_symmetry_4
N1 C3 C4 C5 -179.6(7) .
C8 C3 C4 C5 -1.4(11) .
C3 C4 C5 C6 4.4(12) .
C4 C5 C6 C7 -3.1(14) .
C5 C6 C7 C8 -1.1(13) .
C4 C3 C8 N2 -179.0(6) .
N1 C3 C8 N2 -0.4(7) .
C4 C3 C8 C7 -2.8(10) .
N1 C3 C8 C7 175.8(7) .
C6 C7 C8 N2 178.9(7) .
C6 C7 C8 C3 3.9(12) .
C14 C9 C10 C11 -4.4(9) .
N2 C9 C10 C11 178.8(5) .
C14 C9 C10 Ir1 173.5(5) .
N2 C9 C10 Ir1 -3.2(6) .
C9 C10 C11 C12 2.6(9) .
Ir1 C10 C11 C12 -175.0(5) .
C10 C11 C12 C13 0.9(10) .
C11 C12 C13 C14 -3.1(10) .
C11 C12 C13 C15 179.5(6) .
C10 C9 C14 C13 2.4(10) .
N2 C9 C14 C13 178.9(6) .
C12 C13 C14 C9 1.5(11) .
C15 C13 C14 C9 178.8(7) .
C14 C13 C15 F2 -113.1(10) .
C12 C13 C15 F2 64.2(10) .
C14 C13 C15 F3 125.0(8) .
C12 C13 C15 F3 -57.6(10) .
C14 C13 C15 F1 16.7(10) .
C12 C13 C15 F1 -165.9(7) .
C21 C16 C17 C18 -1.5(9) .
Ir1 C16 C17 C18 176.2(5) .
C16 C17 C18 F4 178.7(5) .
C16 C17 C18 C19 1.6(10) .
F4 C18 C19 C20 175.8(6) .
C17 C18 C19 C20 -7.2(11) .
C18 C19 C20 F5 179.0(6) .
C18 C19 C20 C21 13.0(11) .
C17 C16 C21 C20 7.1(8) .
Ir1 C16 C21 C20 -170.9(5) .
C17 C16 C21 C22 -177.1(5) .
Ir1 C16 C21 C22 4.8(6) .
F5 C20 C21 C16 -179.1(5) .
C19 C20 C21 C16 -13.2(10) .
F5 C20 C21 C22 5.6(10) .
C19 C20 C21 C22 171.5(6) .
C16 C21 C22 C23 175.0(6) .
C20 C21 C22 C23 -9.6(10) .
C16 C21 C22 N3 -2.2(7) .
C20 C21 C22 N3 173.3(6) .
N3 C22 C23 C24 1.6(10) .
C21 C22 C23 C24 -175.5(7) .
C22 C23 C24 C25 -1.1(13) .
C23 C24 C25 C26 -1.9(12) .
C24 C25 C26 N3 4.7(11) .
C32 C27 C28 C29 0.0 .
Ir1 C27 C28 C29 177.0(3) .
C27 C28 C29 F6 180.0(4) .
C27 C28 C29 C30 0.0 .
F6 C29 C30 C31 -180.0(4) .
C28 C29 C30 C31 0.0 .
C29 C30 C31 F7 -179.8(4) .
C29 C30 C31 C32 0.0 .
F7 C31 C32 C27 179.8(4) .
C30 C31 C32 C27 0.0 .
F7 C31 C32 C33 -0.3(5) .
C30 C31 C32 C33 179.9(4) .
C28 C27 C32 C31 0.0 .
Ir1 C27 C32 C31 -177.4(2) .
C28 C27 C32 C33 -179.9(4) .
Ir1 C27 C32 C33 2.8(4) .
C31 C32 C33 C34 -4.5(8) .
C27 C32 C33 C34 175.3(6) .
C31 C32 C33 N4 175.4(3) .
C27 C32 C33 N4 -4.8(5) .
N4 C33 C34 C35 4.0(11) .
C32 C33 C34 C35 -176.1(6) .
C33 C34 C35 C36 -7.4(12) .
C34 C35 C36 C37 7.4(12) .
C35 C36 C37 N4 -4.2(11) .
C28 C27 Ir1 N4 -177.3(3) .
C32 C27 Ir1 N4 -0.1(2) .
C28 C27 Ir1 N3 9.1(2) .
C32 C27 Ir1 N3 -173.7(2) .
C28 C27 Ir1 C16 88.9(3) .
C32 C27 Ir1 C16 -93.9(2) .
C28 C27 Ir1 C1 -114.9(16) .
C32 C27 Ir1 C1 62.3(16) .
C28 C27 Ir1 C10 -88.6(3) .
C32 C27 Ir1 C10 88.6(2) .
C17 C16 Ir1 N4 6.5(5) .
C21 C16 Ir1 N4 -175.7(4) .
C17 C16 Ir1 N3 177.8(5) .
C21 C16 Ir1 N3 -4.4(4) .
C17 C16 Ir1 C27 84.7(5) .
C21 C16 Ir1 C27 -97.5(4) .
C17 C16 Ir1 C1 -92.6(5) .
C21 C16 Ir1 C1 85.2(4) .
C17 C16 Ir1 C10 -133(3) .
C21 C16 Ir1 C10 45(3) .
N1 C1 Ir1 N4 -98.3(7) .
N2 C1 Ir1 N4 91.5(4) .
N1 C1 Ir1 N3 76.3(7) .
N2 C1 Ir1 N3 -93.9(4) .
N1 C1 Ir1 C27 -159.6(13) .
N2 C1 Ir1 C27 30.1(18) .
N1 C1 Ir1 C16 -3.7(7) .
N2 C1 Ir1 C16 -173.9(4) .
N1 C1 Ir1 C10 173.6(7) .
N2 C1 Ir1 C10 3.4(4) .
C11 C10 Ir1 N4 78.9(6) .
C9 C10 Ir1 N4 -98.7(4) .
C11 C10 Ir1 N3 -92.8(6) .
C9 C10 Ir1 N3 89.6(4) .
C11 C10 Ir1 C27 0.6(6) .
C9 C10 Ir1 C27 -177.0(4) .
C11 C10 Ir1 C16 -141(3) .
C9 C10 Ir1 C16 41(3) .
C11 C10 Ir1 C1 177.6(6) .
C9 C10 Ir1 C1 0.0(4) .
N2 C1 N1 C3 -1.7(7) .
Ir1 C1 N1 C3 -172.3(5) .
N2 C1 N1 C2 -178.1(6) .
Ir1 C1 N1 C2 11.3(10) .
C4 C3 N1 C1 179.7(7) .
C8 C3 N1 C1 1.3(7) .
C4 C3 N1 C2 -3.8(11) .
C8 C3 N1 C2 177.9(6) .
C3 C8 N2 C1 -0.6(7) .
C7 C8 N2 C1 -176.2(8) .
C3 C8 N2 C9 -179.5(6) .
C7 C8 N2 C9 5.0(12) .
N1 C1 N2 C8 1.5(7) .
Ir1 C1 N2 C8 174.5(4) .
N1 C1 N2 C9 -179.5(5) .
Ir1 C1 N2 C9 -6.4(6) .
C14 C9 N2 C8 8.4(10) .
C10 C9 N2 C8 -174.8(6) .
C14 C9 N2 C1 -170.4(6) .
C10 C9 N2 C1 6.4(7) .
C25 C26 N3 C22 -4.2(10) .
C25 C26 N3 Ir1 175.8(5) .
C23 C22 N3 C26 0.9(8) .
C21 C22 N3 C26 178.4(5) .
C23 C22 N3 Ir1 -179.1(5) .
C21 C22 N3 Ir1 -1.7(6) .
N4 Ir1 N3 C26 -124.3(10) .
C27 Ir1 N3 C26 -89.6(5) .
C16 Ir1 N3 C26 -176.7(5) .
C1 Ir1 N3 C26 84.9(5) .
C10 Ir1 N3 C26 6.4(5) .
N4 Ir1 N3 C22 55.7(11) .
C27 Ir1 N3 C22 90.5(4) .
C16 Ir1 N3 C22 3.3(4) .
C1 Ir1 N3 C22 -95.1(4) .
C10 Ir1 N3 C22 -173.6(4) .
C34 C33 N4 C37 -0.8(9) .
C32 C33 N4 C37 179.3(5) .
C34 C33 N4 Ir1 -175.3(5) .
C32 C33 N4 Ir1 4.8(6) .
C36 C37 N4 C33 0.8(9) .
C36 C37 N4 Ir1 175.2(5) .
N3 Ir1 N4 C33 32.8(12) .
C27 Ir1 N4 C33 -2.7(4) .
C16 Ir1 N4 C33 84.2(4) .
C1 Ir1 N4 C33 -176.7(4) .
C10 Ir1 N4 C33 -98.4(4) .
N3 Ir1 N4 C37 -141.4(9) .
C27 Ir1 N4 C37 -177.0(5) .
C16 Ir1 N4 C37 -90.1(5) .
C1 Ir1 N4 C37 9.0(5) .
C10 Ir1 N4 C37 87.3(5) .
C39 C38 N5 N5 -154(18) 2_667
